data_7025222
loop_
_publ_author_name
'Calimano, Elisa'
'Tilley, T. Don'

_publ_section_title
;
 Synthesis and reactivity of rhodium and iridium alkene, alkyl and silyl
 complexes supported by a phenyl-substituted PNP pincer ligand.
;
_journal_issue 39
_journal_name_full 'Dalton transactions (Cambridge, England : 2003)'
_journal_page_first 9250
_journal_page_last 9263
_journal_paper_doi 10.1039/b925856f
_journal_volume 39
_journal_year 2010
_chemical_formula_moiety 'C46 H44 Ir N P2'
_chemical_formula_sum 'C46 H44 Ir N P2'
_chemical_formula_weight 864.96
_chemical_name_systematic
;
?
;
_space_group_IT_number 2
_symmetry_cell_setting triclinic
_symmetry_space_group_name_Hall '-P 1'
_symmetry_space_group_name_H-M 'P -1'
_atom_sites_solution_hydrogens geom
_atom_sites_solution_primary direct
_atom_sites_solution_secondary difmap
_audit_creation_method SHELXL-97
_cell_angle_alpha 88.76(3)
_cell_angle_beta 89.08(3)
_cell_angle_gamma 73.16(3)
_cell_formula_units_Z 2
_cell_length_a 10.230(2)
_cell_length_b 10.663(2)
_cell_length_c 17.091(3)
_cell_measurement_reflns_used 9035
_cell_measurement_temperature 144(2)
_cell_measurement_theta_max 49.371
_cell_measurement_theta_min 6.535
_cell_volume 1783.9(6)
_computing_cell_refinement 'Bruker SAINT v7.07'
_computing_data_collection 'Bruker SMART v5.054d'
_computing_data_reduction 'Bruker SAINT v7.07'
_computing_molecular_graphics 'Bruker SHELXTL'
_computing_publication_material 'Bruker SHELXTL'
_computing_structure_refinement 'SHELXL-97 (Sheldrick, 1997)'
_computing_structure_solution 'SHELXS-97 (Sheldrick, 1990)'
_diffrn_ambient_temperature 144(2)
_diffrn_detector_area_resol_mean 8.192
_diffrn_measured_fraction_theta_full 0.957
_diffrn_measured_fraction_theta_max 0.957
_diffrn_measurement_device_type 'Bruker SMART 1000 CCD'
_diffrn_measurement_method '\f and \w scans'
_diffrn_radiation_monochromator graphite
_diffrn_radiation_source 'fine-focus sealed tube'
_diffrn_radiation_type MoK\a
_diffrn_radiation_wavelength 0.71073
_diffrn_reflns_av_R_equivalents 0.0185
_diffrn_reflns_av_sigmaI/netI 0.0345
_diffrn_reflns_limit_h_max 11
_diffrn_reflns_limit_h_min -12
_diffrn_reflns_limit_k_max 12
_diffrn_reflns_limit_k_min -12
_diffrn_reflns_limit_l_max 20
_diffrn_reflns_limit_l_min -9
_diffrn_reflns_number 9035
_diffrn_reflns_theta_full 24.73
_diffrn_reflns_theta_max 24.73
_diffrn_reflns_theta_min 3.27
_exptl_absorpt_coefficient_mu 3.868
_exptl_absorpt_correction_T_max 0.7735
_exptl_absorpt_correction_T_min 0.5269
_exptl_absorpt_correction_type multi-scan
_exptl_absorpt_process_details SADABS
_exptl_crystal_colour yellow
_exptl_crystal_density_diffrn 1.610
_exptl_crystal_density_method 'not measured'
_exptl_crystal_description prism
_exptl_crystal_F_000 868
_exptl_crystal_size_max 0.19
_exptl_crystal_size_mid 0.13
_exptl_crystal_size_min 0.07
_refine_diff_density_max 2.135
_refine_diff_density_min -0.614
_refine_diff_density_rms 0.105
_refine_ls_extinction_method none
_refine_ls_goodness_of_fit_ref 1.156
_refine_ls_hydrogen_treatment constr
_refine_ls_matrix_type full
_refine_ls_number_parameters 453
_refine_ls_number_reflns 5839
_refine_ls_number_restraints 0
_refine_ls_restrained_S_all 1.156
_refine_ls_R_factor_all 0.0317
_refine_ls_R_factor_gt 0.0253
_refine_ls_shift/su_max 0.009
_refine_ls_shift/su_mean 0.000
_refine_ls_structure_factor_coef Fsqd
_refine_ls_weighting_details 'calc w=1/[\s^2^(Fo^2^)+(0.0310P)^2^+0.0000P] where P=(Fo^2^+2Fc^2^)/3'
_refine_ls_weighting_scheme calc
_refine_ls_wR_factor_gt 0.0581
_refine_ls_wR_factor_ref 0.0598
_reflns_number_gt 5179
_reflns_number_total 5839
_reflns_threshold_expression >2sigma(I)
_cod_data_source_file b925856f.txt
_cod_data_source_block ec20s
_cod_database_code 7025222

loop_
_symmetry_equiv_pos_as_xyz
'x, y, z'
'-x, -y, -z'

loop_
_atom_site_label
_atom_site_type_symbol
_atom_site_fract_x
_atom_site_fract_y
_atom_site_fract_z
_atom_site_U_iso_or_equiv
_atom_site_adp_type
_atom_site_occupancy
_atom_site_symmetry_multiplicity
_atom_site_calc_flag
_atom_site_refinement_flags
Ir1 Ir -0.017148(15) 0.246767(14) 0.312124(9) 0.01400(6) Uani 1 1 d .
P1 P -0.04992(10) 0.34920(10) 0.19232(6) 0.0148(2) Uani 1 1 d .
P2 P 0.21113(10) 0.11564(9) 0.31944(6) 0.0142(2) Uani 1 1 d .
N1 N -0.0228(3) 0.0843(3) 0.24602(18) 0.0148(7) Uani 1 1 d .
C1 C -0.2059(4) 0.2343(4) 0.3588(2) 0.0207(9) Uani 1 1 d .
H1A H -0.2467 0.1758 0.3287 0.025 Uiso 1 1 calc R
C2 C -0.0982(4) 0.1643(4) 0.4102(2) 0.0170(8) Uani 1 1 d .
H2A H -0.0781 0.0668 0.4096 0.020 Uiso 1 1 calc R
C3 C -0.0798(4) 0.2190(4) 0.4891(2) 0.0243(10) Uani 1 1 d .
H3A H -0.0353 0.1453 0.5249 0.029 Uiso 1 1 calc R
H3B H -0.1710 0.2635 0.5113 0.029 Uiso 1 1 calc R
C4 C 0.0049(4) 0.3155(4) 0.4861(2) 0.0224(9) Uani 1 1 d .
H4A H -0.0377 0.3890 0.5213 0.027 Uiso 1 1 calc R
H4B H 0.0973 0.2709 0.5061 0.027 Uiso 1 1 calc R
C5 C 0.0186(4) 0.3708(4) 0.4047(2) 0.0199(9) Uani 1 1 d .
H5A H 0.1012 0.4018 0.3965 0.024 Uiso 1 1 calc R
C6 C -0.0960(4) 0.4409(4) 0.3620(2) 0.0210(9) Uani 1 1 d .
H6A H -0.0800 0.5129 0.3282 0.025 Uiso 1 1 calc R
C7 C -0.2413(4) 0.4704(4) 0.3946(3) 0.0315(11) Uani 1 1 d .
H7A H -0.2395 0.4838 0.4516 0.038 Uiso 1 1 calc R
H7B H -0.2977 0.5533 0.3705 0.038 Uiso 1 1 calc R
C8 C -0.3081(4) 0.3637(4) 0.3803(3) 0.0328(11) Uani 1 1 d .
H8A H -0.3748 0.3924 0.3374 0.039 Uiso 1 1 calc R
H8B H -0.3589 0.3505 0.4280 0.039 Uiso 1 1 calc R
C9 C 0.3453(4) 0.1053(4) 0.2449(2) 0.0165(8) Uani 1 1 d .
C10 C 0.3054(4) 0.0978(4) 0.1678(2) 0.0184(9) Uani 1 1 d .
H10A H 0.2142 0.0987 0.1573 0.022 Uiso 1 1 calc R
C11 C 0.3976(4) 0.0889(4) 0.1064(2) 0.0219(9) Uani 1 1 d .
H11A H 0.3701 0.0822 0.0542 0.026 Uiso 1 1 calc R
C12 C 0.5287(4) 0.0899(4) 0.1212(3) 0.0254(10) Uani 1 1 d .
H12A H 0.5915 0.0854 0.0791 0.030 Uiso 1 1 calc R
C13 C 0.5698(4) 0.0975(4) 0.1973(3) 0.0259(10) Uani 1 1 d .
H13A H 0.6608 0.0981 0.2072 0.031 Uiso 1 1 calc R
C14 C 0.4790(4) 0.1042(4) 0.2592(2) 0.0217(9) Uani 1 1 d .
H14A H 0.5081 0.1081 0.3114 0.026 Uiso 1 1 calc R
C15 C 0.2933(4) 0.1154(4) 0.4133(2) 0.0167(8) Uani 1 1 d .
C16 C 0.3549(4) 0.2128(4) 0.4279(2) 0.0201(9) Uani 1 1 d .
H16A H 0.3664 0.2697 0.3865 0.024 Uiso 1 1 calc R
C17 C 0.3999(4) 0.2280(4) 0.5024(2) 0.0242(10) Uani 1 1 d .
H17A H 0.4444 0.2930 0.5115 0.029 Uiso 1 1 calc R
C18 C 0.3795(4) 0.1479(4) 0.5634(2) 0.0249(10) Uani 1 1 d .
H18A H 0.4077 0.1597 0.6147 0.030 Uiso 1 1 calc R
C19 C 0.3184(4) 0.0511(4) 0.5496(2) 0.0222(9) Uani 1 1 d .
H19A H 0.3063 -0.0049 0.5914 0.027 Uiso 1 1 calc R
C20 C 0.2744(4) 0.0349(4) 0.4749(2) 0.0194(9) Uani 1 1 d .
H20A H 0.2313 -0.0312 0.4660 0.023 Uiso 1 1 calc R
C21 C 0.1831(4) -0.0447(4) 0.3092(2) 0.0156(8) Uani 1 1 d .
C22 C 0.2721(4) -0.1638(4) 0.3326(2) 0.0177(8) Uani 1 1 d .
H22A H 0.3587 -0.1657 0.3527 0.021 Uiso 1 1 calc R
C23 C 0.2386(4) -0.2797(4) 0.3275(2) 0.0179(9) Uani 1 1 d .
C24 C 0.1104(4) -0.2730(4) 0.2987(2) 0.0197(9) Uani 1 1 d .
H24A H 0.0832 -0.3508 0.2969 0.024 Uiso 1 1 calc R
C25 C 0.0211(4) -0.1557(4) 0.2725(2) 0.0186(9) Uani 1 1 d .
H25A H -0.0659 -0.1543 0.2533 0.022 Uiso 1 1 calc R
C26 C 0.0584(4) -0.0388(4) 0.2742(2) 0.0143(8) Uani 1 1 d .
C27 C 0.3350(4) -0.4082(4) 0.3560(3) 0.0261(10) Uani 1 1 d .
H27A H 0.4205 -0.3938 0.3730 0.039 Uiso 1 1 calc R
H27B H 0.3541 -0.4712 0.3134 0.039 Uiso 1 1 calc R
H27C H 0.2927 -0.4427 0.4001 0.039 Uiso 1 1 calc R
C28 C -0.0992(4) 0.2306(4) 0.1354(2) 0.0165(8) Uani 1 1 d .
C29 C -0.0666(4) 0.1023(4) 0.1692(2) 0.0150(8) Uani 1 1 d .
C30 C -0.0810(4) 0.0034(4) 0.1199(2) 0.0162(8) Uani 1 1 d .
H30A H -0.0514 -0.0854 0.1375 0.019 Uiso 1 1 calc R
C31 C -0.1372(4) 0.0326(4) 0.0465(2) 0.0180(9) Uani 1 1 d .
H31A H -0.1456 -0.0372 0.0152 0.022 Uiso 1 1 calc R
C32 C -0.1824(4) 0.1608(4) 0.0163(2) 0.0196(9) Uani 1 1 d .
C33 C -0.1585(4) 0.2576(4) 0.0615(2) 0.0183(9) Uani 1 1 d .
H33A H -0.1830 0.3451 0.0417 0.022 Uiso 1 1 calc R
C34 C -0.2526(4) 0.1917(4) -0.0617(2) 0.0281(10) Uani 1 1 d .
H34A H -0.3476 0.1904 -0.0559 0.042 Uiso 1 1 calc R
H34B H -0.2053 0.1260 -0.0997 0.042 Uiso 1 1 calc R
H34C H -0.2503 0.2787 -0.0801 0.042 Uiso 1 1 calc R
C35 C -0.1868(4) 0.5033(4) 0.1802(2) 0.0173(8) Uani 1 1 d .
C36 C -0.3223(4) 0.5013(4) 0.1825(2) 0.0210(9) Uani 1 1 d .
H36A H -0.3429 0.4200 0.1857 0.025 Uiso 1 1 calc R
C37 C -0.4278(4) 0.6182(4) 0.1803(3) 0.0254(10) Uani 1 1 d .
H37A H -0.5200 0.6162 0.1808 0.030 Uiso 1 1 calc R
C38 C -0.3991(4) 0.7371(4) 0.1772(3) 0.0267(10) Uani 1 1 d .
H38A H -0.4713 0.8167 0.1765 0.032 Uiso 1 1 calc R
C39 C -0.2655(4) 0.7393(4) 0.1753(3) 0.0267(10) Uani 1 1 d .
H39A H -0.2457 0.8210 0.1735 0.032 Uiso 1 1 calc R
C40 C -0.1589(4) 0.6235(4) 0.1761(2) 0.0235(9) Uani 1 1 d .
H40A H -0.0670 0.6265 0.1738 0.028 Uiso 1 1 calc R
C41 C 0.0946(4) 0.3863(4) 0.1414(2) 0.0171(9) Uani 1 1 d .
C42 C 0.1167(4) 0.3806(4) 0.0614(2) 0.0258(10) Uani 1 1 d .
H42A H 0.0500 0.3638 0.0284 0.031 Uiso 1 1 calc R
C43 C 0.2348(4) 0.3988(4) 0.0284(2) 0.0266(10) Uani 1 1 d .
H43A H 0.2481 0.3944 -0.0267 0.032 Uiso 1 1 calc R
C44 C 0.3327(5) 0.4232(4) 0.0751(3) 0.0292(10) Uani 1 1 d .
H44A H 0.4140 0.4348 0.0526 0.035 Uiso 1 1 calc R
C45 C 0.3108(4) 0.4305(4) 0.1553(3) 0.0264(10) Uani 1 1 d .
H45A H 0.3771 0.4487 0.1880 0.032 Uiso 1 1 calc R
C46 C 0.1938(4) 0.4118(4) 0.1881(2) 0.0200(9) Uani 1 1 d .
H46A H 0.1808 0.4163 0.2432 0.024 Uiso 1 1 calc R

loop_
_atom_site_aniso_label
_atom_site_aniso_U_11
_atom_site_aniso_U_22
_atom_site_aniso_U_33
_atom_site_aniso_U_23
_atom_site_aniso_U_13
_atom_site_aniso_U_12
Ir1 0.01479(9) 0.01254(9) 0.01469(9) -0.00021(6) -0.00079(6) -0.00394(6)
P1 0.0166(5) 0.0125(5) 0.0152(5) 0.0013(4) -0.0023(4) -0.0043(4)
P2 0.0137(5) 0.0133(5) 0.0155(5) -0.0003(4) -0.0014(4) -0.0039(4)
N1 0.0203(17) 0.0119(16) 0.0127(17) 0.0002(14) -0.0025(13) -0.0053(14)
C1 0.015(2) 0.028(2) 0.021(2) -0.0011(19) 0.0038(17) -0.0087(18)
C2 0.018(2) 0.017(2) 0.016(2) -0.0012(17) 0.0024(16) -0.0068(17)
C3 0.024(2) 0.026(2) 0.021(2) 0.0030(19) 0.0035(18) -0.0063(19)
C4 0.027(2) 0.020(2) 0.018(2) -0.0038(18) -0.0047(18) -0.0037(18)
C5 0.023(2) 0.015(2) 0.023(2) -0.0052(18) -0.0008(18) -0.0068(17)
C6 0.030(2) 0.014(2) 0.018(2) -0.0048(17) 0.0040(18) -0.0052(18)
C7 0.028(3) 0.026(2) 0.032(3) -0.009(2) -0.003(2) 0.006(2)
C8 0.025(2) 0.032(3) 0.033(3) 0.010(2) 0.007(2) 0.005(2)
C9 0.015(2) 0.0107(19) 0.024(2) -0.0005(17) 0.0011(17) -0.0037(16)
C10 0.014(2) 0.017(2) 0.025(2) -0.0001(18) -0.0009(17) -0.0060(16)
C11 0.026(2) 0.019(2) 0.019(2) -0.0006(18) -0.0003(18) -0.0056(18)
C12 0.022(2) 0.024(2) 0.028(2) -0.002(2) 0.0090(19) -0.0041(18)
C13 0.014(2) 0.027(2) 0.036(3) -0.003(2) -0.0008(19) -0.0052(18)
C14 0.019(2) 0.022(2) 0.023(2) -0.0020(19) 0.0005(17) -0.0058(18)
C15 0.017(2) 0.017(2) 0.016(2) -0.0015(17) -0.0039(16) -0.0047(16)
C16 0.017(2) 0.020(2) 0.022(2) -0.0020(18) 0.0008(17) -0.0043(17)
C17 0.021(2) 0.023(2) 0.030(3) -0.005(2) -0.0015(19) -0.0082(18)
C18 0.020(2) 0.032(2) 0.021(2) -0.005(2) -0.0053(18) -0.0046(19)
C19 0.021(2) 0.027(2) 0.016(2) 0.0058(18) -0.0038(17) -0.0035(18)
C20 0.017(2) 0.018(2) 0.024(2) -0.0014(18) -0.0017(17) -0.0050(17)
C21 0.016(2) 0.016(2) 0.015(2) -0.0001(17) 0.0019(16) -0.0041(16)
C22 0.015(2) 0.022(2) 0.016(2) 0.0001(17) -0.0022(16) -0.0058(17)
C23 0.023(2) 0.014(2) 0.015(2) 0.0003(17) 0.0007(17) -0.0028(17)
C24 0.027(2) 0.015(2) 0.019(2) -0.0024(17) 0.0001(18) -0.0098(18)
C25 0.019(2) 0.019(2) 0.020(2) -0.0008(18) -0.0037(17) -0.0075(17)
C26 0.016(2) 0.0136(19) 0.0130(19) -0.0041(16) 0.0014(16) -0.0042(16)
C27 0.031(2) 0.018(2) 0.026(2) 0.0006(19) -0.0022(19) -0.0001(19)
C28 0.0127(19) 0.018(2) 0.018(2) -0.0009(17) -0.0018(16) -0.0047(16)
C29 0.0077(18) 0.019(2) 0.018(2) -0.0009(17) 0.0017(15) -0.0035(16)
C30 0.013(2) 0.019(2) 0.017(2) -0.0016(17) 0.0003(15) -0.0064(16)
C31 0.0128(19) 0.020(2) 0.022(2) -0.0065(18) -0.0009(16) -0.0054(16)
C32 0.016(2) 0.025(2) 0.017(2) -0.0008(18) 0.0010(16) -0.0059(17)
C33 0.016(2) 0.019(2) 0.019(2) 0.0031(17) -0.0023(16) -0.0034(17)
C34 0.031(3) 0.029(2) 0.024(2) 0.000(2) -0.0104(19) -0.009(2)
C35 0.022(2) 0.017(2) 0.011(2) -0.0010(17) -0.0045(16) -0.0034(17)
C36 0.022(2) 0.017(2) 0.026(2) 0.0023(19) -0.0005(18) -0.0087(18)
C37 0.019(2) 0.025(2) 0.033(3) 0.005(2) -0.0042(18) -0.0062(18)
C38 0.023(2) 0.019(2) 0.034(3) 0.003(2) -0.0078(19) 0.0002(18)
C39 0.027(2) 0.015(2) 0.040(3) -0.001(2) -0.009(2) -0.0094(18)
C40 0.021(2) 0.023(2) 0.028(2) 0.0029(19) -0.0079(18) -0.0090(18)
C41 0.021(2) 0.013(2) 0.017(2) 0.0031(17) 0.0011(17) -0.0042(17)
C42 0.027(2) 0.028(2) 0.022(2) 0.008(2) -0.0043(18) -0.008(2)
C43 0.030(2) 0.028(2) 0.019(2) 0.008(2) 0.0015(19) -0.005(2)
C44 0.030(3) 0.025(2) 0.035(3) 0.005(2) 0.006(2) -0.012(2)
C45 0.027(2) 0.022(2) 0.034(3) 0.000(2) -0.002(2) -0.0135(19)
C46 0.026(2) 0.015(2) 0.020(2) 0.0005(18) 0.0002(18) -0.0089(18)

loop_
_atom_type_symbol
_atom_type_description
_atom_type_scat_dispersion_real
_atom_type_scat_dispersion_imag
_atom_type_scat_source
C C 0.0033 0.0016 'International Tables Vol C Tables 4.2.6.8 and 6.1.1.4'
H H 0.0000 0.0000 'International Tables Vol C Tables 4.2.6.8 and 6.1.1.4'
N N 0.0061 0.0033 'International Tables Vol C Tables 4.2.6.8 and 6.1.1.4'
P P 0.1023 0.0942 'International Tables Vol C Tables 4.2.6.8 and 6.1.1.4'
Ir Ir -1.4442 7.9887 'International Tables Vol C Tables 4.2.6.8 and 6.1.1.4'

loop_
_geom_angle_atom_site_label_1
_geom_angle_atom_site_label_2
_geom_angle_atom_site_label_3
_geom_angle
N1 Ir1 C1 84.58(14)
N1 Ir1 C2 88.98(13)
C1 Ir1 C2 39.51(15)
N1 Ir1 C6 156.41(14)
C1 Ir1 C6 79.60(16)
C2 Ir1 C6 89.85(15)
N1 Ir1 C5 163.37(13)
C1 Ir1 C5 94.95(16)
C2 Ir1 C5 80.36(15)
C6 Ir1 C5 37.42(15)
N1 Ir1 P1 82.25(9)
C1 Ir1 P1 109.91(12)
C2 Ir1 P1 149.14(11)
C6 Ir1 P1 86.79(11)
C5 Ir1 P1 113.29(11)
N1 Ir1 P2 78.54(9)
C1 Ir1 P2 135.17(11)
C2 Ir1 P2 98.53(11)
C6 Ir1 P2 124.90(11)
C5 Ir1 P2 90.39(11)
P1 Ir1 P2 108.50(5)
C28 P1 C35 105.87(18)
C28 P1 C41 107.57(18)
C35 P1 C41 102.23(18)
C28 P1 Ir1 101.19(13)
C35 P1 Ir1 119.39(13)
C41 P1 Ir1 119.49(13)
C15 P2 C21 107.53(18)
C15 P2 C9 105.63(18)
C21 P2 C9 100.37(17)
C15 P2 Ir1 115.38(13)
C21 P2 Ir1 98.72(13)
C9 P2 Ir1 126.34(13)
C29 N1 C26 121.4(3)
C29 N1 Ir1 119.9(2)
C26 N1 Ir1 115.6(2)
C2 C1 C8 122.7(4)
C2 C1 Ir1 71.2(2)
C8 C1 Ir1 115.7(3)
C2 C1 H1A 113.5
C8 C1 H1A 113.5
Ir1 C1 H1A 113.5
C1 C2 C3 120.8(4)
C1 C2 Ir1 69.3(2)
C3 C2 Ir1 115.3(3)
C1 C2 H2A 114.6
C3 C2 H2A 114.6
Ir1 C2 H2A 114.6
C2 C3 C4 114.1(3)
C2 C3 H3A 108.7
C4 C3 H3A 108.7
C2 C3 H3B 108.7
C4 C3 H3B 108.7
H3A C3 H3B 107.6
C5 C4 C3 113.9(3)
C5 C4 H4A 108.8
C3 C4 H4A 108.8
C5 C4 H4B 108.8
C3 C4 H4B 108.8
H4A C4 H4B 107.7
C6 C5 C4 121.6(4)
C6 C5 Ir1 71.1(2)
C4 C5 Ir1 112.7(3)
C6 C5 H5A 114.7
C4 C5 H5A 114.7
Ir1 C5 H5A 114.7
C5 C6 C7 122.7(4)
C5 C6 Ir1 71.5(2)
C7 C6 Ir1 114.2(3)
C5 C6 H6A 113.9
C7 C6 H6A 113.9
Ir1 C6 H6A 113.9
C8 C7 C6 113.9(3)
C8 C7 H7A 108.8
C6 C7 H7A 108.8
C8 C7 H7B 108.8
C6 C7 H7B 108.8
H7A C7 H7B 107.7
C7 C8 C1 112.8(4)
C7 C8 H8A 109.0
C1 C8 H8A 109.0
C7 C8 H8B 109.0
C1 C8 H8B 109.0
H8A C8 H8B 107.8
C14 C9 C10 119.0(3)
C14 C9 P2 125.9(3)
C10 C9 P2 115.2(3)
C11 C10 C9 120.6(4)
C11 C10 H10A 119.7
C9 C10 H10A 119.7
C12 C11 C10 119.8(4)
C12 C11 H11A 120.1
C10 C11 H11A 120.1
C11 C12 C13 120.3(4)
C11 C12 H12A 119.8
C13 C12 H12A 119.8
C12 C13 C14 120.3(4)
C12 C13 H13A 119.8
C14 C13 H13A 119.8
C13 C14 C9 120.0(4)
C13 C14 H14A 120.0
C9 C14 H14A 120.0
C20 C15 C16 118.9(4)
C20 C15 P2 120.9(3)
C16 C15 P2 119.2(3)
C17 C16 C15 120.8(4)
C17 C16 H16A 119.6
C15 C16 H16A 119.6
C18 C17 C16 119.7(4)
C18 C17 H17A 120.1
C16 C17 H17A 120.1
C19 C18 C17 120.0(4)
C19 C18 H18A 120.0
C17 C18 H18A 120.0
C18 C19 C20 120.3(4)
C18 C19 H19A 119.8
C20 C19 H19A 119.8
C15 C20 C19 120.2(4)
C15 C20 H20A 119.9
C19 C20 H20A 119.9
C22 C21 C26 120.8(4)
C22 C21 P2 125.8(3)
C26 C21 P2 113.4(3)
C23 C22 C21 121.9(4)
C23 C22 H22A 119.0
C21 C22 H22A 119.0
C22 C23 C24 117.4(4)
C22 C23 C27 121.2(4)
C24 C23 C27 121.3(4)
C25 C24 C23 121.8(4)
C25 C24 H24A 119.1
C23 C24 H24A 119.1
C24 C25 C26 120.6(4)
C24 C25 H25A 119.7
C26 C25 H25A 119.7
C21 C26 C25 117.1(3)
C21 C26 N1 118.0(3)
C25 C26 N1 124.8(3)
C23 C27 H27A 109.5
C23 C27 H27B 109.5
H27A C27 H27B 109.5
C23 C27 H27C 109.5
H27A C27 H27C 109.5
H27B C27 H27C 109.5
C33 C28 C29 121.1(4)
C33 C28 P1 123.8(3)
C29 C28 P1 115.0(3)
N1 C29 C30 125.6(3)
N1 C29 C28 118.6(3)
C30 C29 C28 115.8(3)
C31 C30 C29 121.4(4)
C31 C30 H30A 119.3
C29 C30 H30A 119.3
C30 C31 C32 122.7(4)
C30 C31 H31A 118.6
C32 C31 H31A 118.6
C33 C32 C31 116.4(4)
C33 C32 C34 121.7(4)
C31 C32 C34 121.9(4)
C32 C33 C28 122.0(4)
C32 C33 H33A 119.0
C28 C33 H33A 119.0
C32 C34 H34A 109.5
C32 C34 H34B 109.5
H34A C34 H34B 109.5
C32 C34 H34C 109.5
H34A C34 H34C 109.5
H34B C34 H34C 109.5
C40 C35 C36 119.0(4)
C40 C35 P1 121.4(3)
C36 C35 P1 119.4(3)
C37 C36 C35 120.2(4)
C37 C36 H36A 119.9
C35 C36 H36A 119.9
C38 C37 C36 120.4(4)
C38 C37 H37A 119.8
C36 C37 H37A 119.8
C39 C38 C37 119.5(4)
C39 C38 H38A 120.3
C37 C38 H38A 120.3
C38 C39 C40 120.9(4)
C38 C39 H39A 119.6
C40 C39 H39A 119.6
C39 C40 C35 120.0(4)
C39 C40 H40A 120.0
C35 C40 H40A 120.0
C42 C41 C46 118.1(4)
C42 C41 P1 124.9(3)
C46 C41 P1 116.8(3)
C41 C42 C43 121.1(4)
C41 C42 H42A 119.4
C43 C42 H42A 119.4
C44 C43 C42 120.4(4)
C44 C43 H43A 119.8
C42 C43 H43A 119.8
C43 C44 C45 119.0(4)
C43 C44 H44A 120.5
C45 C44 H44A 120.5
C46 C45 C44 120.6(4)
C46 C45 H45A 119.7
C44 C45 H45A 119.7
C45 C46 C41 120.8(4)
C45 C46 H46A 119.6
C41 C46 H46A 119.6

loop_
_geom_bond_atom_site_label_1
_geom_bond_atom_site_label_2
_geom_bond_distance
Ir1 N1 2.104(3)
Ir1 C1 2.116(4)
Ir1 C2 2.142(4)
Ir1 C6 2.179(4)
Ir1 C5 2.185(4)
Ir1 P1 2.2827(12)
Ir1 P2 2.3525(13)
P1 C28 1.799(4)
P1 C35 1.835(4)
P1 C41 1.839(4)
P2 C15 1.822(4)
P2 C21 1.826(4)
P2 C9 1.839(4)
N1 C29 1.385(5)
N1 C26 1.414(5)
C1 C2 1.439(6)
C1 C8 1.518(6)
C1 H1A 1.0000
C2 C3 1.515(5)
C2 H2A 1.0000
C3 C4 1.525(6)
C3 H3A 0.9900
C3 H3B 0.9900
C4 C5 1.519(6)
C4 H4A 0.9900
C4 H4B 0.9900
C5 C6 1.400(6)
C5 H5A 1.0000
C6 C7 1.526(6)
C6 H6A 1.0000
C7 C8 1.513(6)
C7 H7A 0.9900
C7 H7B 0.9900
C8 H8A 0.9900
C8 H8B 0.9900
C9 C14 1.390(5)
C9 C10 1.397(5)
C10 C11 1.386(5)
C10 H10A 0.9500
C11 C12 1.372(6)
C11 H11A 0.9500
C12 C13 1.384(6)
C12 H12A 0.9500
C13 C14 1.386(6)
C13 H13A 0.9500
C14 H14A 0.9500
C15 C20 1.391(6)
C15 C16 1.391(5)
C16 C17 1.389(6)
C16 H16A 0.9500
C17 C18 1.384(6)
C17 H17A 0.9500
C18 C19 1.379(6)
C18 H18A 0.9500
C19 C20 1.392(5)
C19 H19A 0.9500
C20 H20A 0.9500
C21 C22 1.386(5)
C21 C26 1.403(5)
C22 C23 1.380(5)
C22 H22A 0.9500
C23 C24 1.390(6)
C23 C27 1.513(5)
C24 C25 1.388(5)
C24 H24A 0.9500
C25 C26 1.405(5)
C25 H25A 0.9500
C27 H27A 0.9800
C27 H27B 0.9800
C27 H27C 0.9800
C28 C33 1.398(5)
C28 C29 1.423(5)
C29 C30 1.405(5)
C30 C31 1.380(5)
C30 H30A 0.9500
C31 C32 1.400(6)
C31 H31A 0.9500
C32 C33 1.381(6)
C32 C34 1.508(5)
C33 H33A 0.9500
C34 H34A 0.9800
C34 H34B 0.9800
C34 H34C 0.9800
C35 C40 1.392(6)
C35 C36 1.392(5)
C36 C37 1.392(6)
C36 H36A 0.9500
C37 C38 1.381(6)
C37 H37A 0.9500
C38 C39 1.374(6)
C38 H38A 0.9500
C39 C40 1.390(6)
C39 H39A 0.9500
C40 H40A 0.9500
C41 C42 1.383(6)
C41 C46 1.392(6)
C42 C43 1.387(6)
C42 H42A 0.9500
C43 C44 1.375(6)
C43 H43A 0.9500
C44 C45 1.386(6)
C44 H44A 0.9500
C45 C46 1.378(6)
C45 H45A 0.9500
C46 H46A 0.9500

loop_
_geom_torsion_atom_site_label_1
_geom_torsion_atom_site_label_2
_geom_torsion_atom_site_label_3
_geom_torsion_atom_site_label_4
_geom_torsion
N1 Ir1 P1 C28 13.92(15)
C1 Ir1 P1 C28 -67.42(18)
C2 Ir1 P1 C28 -60.8(2)
C6 Ir1 P1 C28 -145.14(17)
C5 Ir1 P1 C28 -172.24(17)
P2 Ir1 P1 C28 89.02(13)
N1 Ir1 P1 C35 129.47(17)
C1 Ir1 P1 C35 48.14(19)
C2 Ir1 P1 C35 54.7(3)
C6 Ir1 P1 C35 -29.59(18)
C5 Ir1 P1 C35 -56.69(19)
P2 Ir1 P1 C35 -155.42(15)
N1 Ir1 P1 C41 -103.82(17)
C1 Ir1 P1 C41 174.85(19)
C2 Ir1 P1 C41 -178.6(2)
C6 Ir1 P1 C41 97.12(18)
C5 Ir1 P1 C41 70.02(19)
P2 Ir1 P1 C41 -28.72(15)
N1 Ir1 P2 C15 -142.19(17)
C1 Ir1 P2 C15 -72.1(2)
C2 Ir1 P2 C15 -54.99(18)
C6 Ir1 P2 C15 40.8(2)
C5 Ir1 P2 C15 25.32(18)
P1 Ir1 P2 C15 140.11(14)
N1 Ir1 P2 C21 -27.98(15)
C1 Ir1 P2 C21 42.1(2)
C2 Ir1 P2 C21 59.22(16)
C6 Ir1 P2 C21 155.04(18)
C5 Ir1 P2 C21 139.53(16)
P1 Ir1 P2 C21 -105.68(13)
N1 Ir1 P2 C9 81.83(18)
C1 Ir1 P2 C9 151.9(2)
C2 Ir1 P2 C9 169.03(19)
C6 Ir1 P2 C9 -95.2(2)
C5 Ir1 P2 C9 -110.66(19)
P1 Ir1 P2 C9 4.13(16)
C1 Ir1 N1 C29 99.0(3)
C2 Ir1 N1 C29 138.3(3)
C6 Ir1 N1 C29 51.0(5)
C5 Ir1 N1 C29 -171.9(4)
P1 Ir1 N1 C29 -12.0(2)
P2 Ir1 N1 C29 -122.8(3)
C1 Ir1 N1 C26 -100.6(3)
C2 Ir1 N1 C26 -61.3(3)
C6 Ir1 N1 C26 -148.5(3)
C5 Ir1 N1 C26 -11.4(6)
P1 Ir1 N1 C26 148.4(3)
P2 Ir1 N1 C26 37.7(2)
N1 Ir1 C1 C2 95.0(2)
C6 Ir1 C1 C2 -102.6(2)
C5 Ir1 C1 C2 -68.3(2)
P1 Ir1 C1 C2 174.70(19)
P2 Ir1 C1 C2 27.2(3)
N1 Ir1 C1 C8 -147.0(3)
C2 Ir1 C1 C8 118.0(4)
C6 Ir1 C1 C8 15.4(3)
C5 Ir1 C1 C8 49.7(3)
P1 Ir1 C1 C8 -67.3(3)
P2 Ir1 C1 C8 145.2(3)
C8 C1 C2 C3 -1.2(6)
Ir1 C1 C2 C3 107.8(3)
C8 C1 C2 Ir1 -109.0(4)
N1 Ir1 C2 C1 -82.7(2)
C6 Ir1 C2 C1 73.7(3)
C5 Ir1 C2 C1 110.1(2)
P1 Ir1 C2 C1 -9.7(4)
P2 Ir1 C2 C1 -161.0(2)
N1 Ir1 C2 C3 162.0(3)
C1 Ir1 C2 C3 -115.3(4)
C6 Ir1 C2 C3 -41.6(3)
C5 Ir1 C2 C3 -5.2(3)
P1 Ir1 C2 C3 -125.0(3)
P2 Ir1 C2 C3 83.8(3)
C1 C2 C3 C4 -85.2(4)
Ir1 C2 C3 C4 -5.2(5)
C2 C3 C4 C5 17.7(5)
C3 C4 C5 C6 59.3(5)
C3 C4 C5 Ir1 -21.7(4)
N1 Ir1 C5 C6 -153.4(4)
C1 Ir1 C5 C6 -65.7(3)
C2 Ir1 C5 C6 -102.6(3)
P1 Ir1 C5 C6 48.5(2)
P2 Ir1 C5 C6 158.9(2)
N1 Ir1 C5 C4 -36.2(6)
C1 Ir1 C5 C4 51.5(3)
C2 Ir1 C5 C4 14.6(3)
C6 Ir1 C5 C4 117.2(4)
P1 Ir1 C5 C4 165.6(2)
P2 Ir1 C5 C4 -84.0(3)
C4 C5 C6 C7 1.9(6)
Ir1 C5 C6 C7 107.4(4)
C4 C5 C6 Ir1 -105.5(4)
N1 Ir1 C6 C5 161.3(3)
C1 Ir1 C6 C5 112.6(3)
C2 Ir1 C6 C5 74.2(2)
P1 Ir1 C6 C5 -136.5(2)
P2 Ir1 C6 C5 -26.1(3)
N1 Ir1 C6 C7 43.0(5)
C1 Ir1 C6 C7 -5.7(3)
C2 Ir1 C6 C7 -44.1(3)
C5 Ir1 C6 C7 -118.3(4)
P1 Ir1 C6 C7 105.2(3)
P2 Ir1 C6 C7 -144.4(3)
C5 C6 C7 C8 -87.5(5)
Ir1 C6 C7 C8 -4.7(5)
C6 C7 C8 C1 17.1(6)
C2 C1 C8 C7 60.9(5)
Ir1 C1 C8 C7 -22.5(5)
C15 P2 C9 C14 -2.8(4)
C21 P2 C9 C14 -114.5(4)
Ir1 P2 C9 C14 136.5(3)
C15 P2 C9 C10 177.1(3)
C21 P2 C9 C10 65.4(3)
Ir1 P2 C9 C10 -43.6(3)
C14 C9 C10 C11 0.2(6)
P2 C9 C10 C11 -179.7(3)
C9 C10 C11 C12 -1.2(6)
C10 C11 C12 C13 1.1(6)
C11 C12 C13 C14 0.0(6)
C12 C13 C14 C9 -0.9(6)
C10 C9 C14 C13 0.8(6)
P2 C9 C14 C13 -179.3(3)
C21 P2 C15 C20 -26.6(4)
C9 P2 C15 C20 -133.1(3)
Ir1 P2 C15 C20 82.4(3)
C21 P2 C15 C16 165.0(3)
C9 P2 C15 C16 58.5(3)
Ir1 P2 C15 C16 -86.0(3)
C20 C15 C16 C17 1.4(6)
P2 C15 C16 C17 170.1(3)
C15 C16 C17 C18 -1.9(6)
C16 C17 C18 C19 1.9(6)
C17 C18 C19 C20 -1.3(6)
C16 C15 C20 C19 -0.8(6)
P2 C15 C20 C19 -169.3(3)
C18 C19 C20 C15 0.8(6)
C15 P2 C21 C22 -38.5(4)
C9 P2 C21 C22 71.7(4)
Ir1 P2 C21 C22 -158.7(3)
C15 P2 C21 C26 141.5(3)
C9 P2 C21 C26 -108.3(3)
Ir1 P2 C21 C26 21.3(3)
C26 C21 C22 C23 -4.5(6)
P2 C21 C22 C23 175.5(3)
C21 C22 C23 C24 -0.7(6)
C21 C22 C23 C27 -177.8(4)
C22 C23 C24 C25 2.9(6)
C27 C23 C24 C25 179.9(4)
C23 C24 C25 C26 0.2(6)
C22 C21 C26 C25 7.4(5)
P2 C21 C26 C25 -172.6(3)
C22 C21 C26 N1 -175.0(3)
P2 C21 C26 N1 5.0(4)
C24 C25 C26 C21 -5.2(6)
C24 C25 C26 N1 177.3(3)
C29 N1 C26 C21 125.1(4)
Ir1 N1 C26 C21 -35.0(4)
C29 N1 C26 C25 -57.5(5)
Ir1 N1 C26 C25 142.4(3)
C35 P1 C28 C33 40.8(4)
C41 P1 C28 C33 -67.9(4)
Ir1 P1 C28 C33 166.0(3)
C35 P1 C28 C29 -142.5(3)
C41 P1 C28 C29 108.7(3)
Ir1 P1 C28 C29 -17.4(3)
C26 N1 C29 C30 23.7(5)
Ir1 N1 C29 C30 -177.0(3)
C26 N1 C29 C28 -155.6(3)
Ir1 N1 C29 C28 3.7(4)
C33 C28 C29 N1 -172.7(3)
P1 C28 C29 N1 10.6(4)
C33 C28 C29 C30 8.0(5)
P1 C28 C29 C30 -168.8(3)
N1 C29 C30 C31 174.0(3)
C28 C29 C30 C31 -6.7(5)
C29 C30 C31 C32 0.4(6)
C30 C31 C32 C33 4.8(6)
C30 C31 C32 C34 -175.6(4)
C31 C32 C33 C28 -3.5(6)
C34 C32 C33 C28 177.0(4)
C29 C28 C33 C32 -3.0(6)
P1 C28 C33 C32 173.4(3)
C28 P1 C35 C40 -143.9(3)
C41 P1 C35 C40 -31.4(4)
Ir1 P1 C35 C40 103.1(3)
C28 P1 C35 C36 42.3(4)
C41 P1 C35 C36 154.8(3)
Ir1 P1 C35 C36 -70.8(3)
C40 C35 C36 C37 0.4(6)
P1 C35 C36 C37 174.4(3)
C35 C36 C37 C38 -1.3(6)
C36 C37 C38 C39 0.9(7)
C37 C38 C39 C40 0.3(7)
C38 C39 C40 C35 -1.1(7)
C36 C35 C40 C39 0.7(6)
P1 C35 C40 C39 -173.1(3)
C28 P1 C41 C42 29.3(4)
C35 P1 C41 C42 -81.9(4)
Ir1 P1 C41 C42 143.7(3)
C28 P1 C41 C46 -145.3(3)
C35 P1 C41 C46 103.5(3)
Ir1 P1 C41 C46 -30.9(3)
C46 C41 C42 C43 0.4(6)
P1 C41 C42 C43 -174.2(3)
C41 C42 C43 C44 0.0(7)
C42 C43 C44 C45 -0.7(7)
C43 C44 C45 C46 1.0(6)
C44 C45 C46 C41 -0.6(6)
C42 C41 C46 C45 -0.1(6)
P1 C41 C46 C45 175.0(3)
